data_1535843
loop_
_publ_author_name
'Donohue, P.C.'
'Siemons, W.J.'
'Gillson, J.L.'

_publ_section_title
;
 Preparation and Properties of Pyrite - Type Si P2 and Si As2
;
_journal_name_full 'Journal of Physics and Chemistry of Solids'
_journal_page_first 807
_journal_page_last 813
_journal_volume 29
_journal_year 1968
_chemical_formula_sum 'As2 Si'
_chemical_name_systematic 'Si As2'
_space_group_IT_number 205
_symmetry_space_group_name_Hall '-P 2ac 2ab 3'
_symmetry_space_group_name_H-M 'P a -3'
_cell_angle_alpha 90
_cell_angle_beta 90
_cell_angle_gamma 90
_cell_formula_units_Z 4
_cell_length_a 6.0232
_cell_length_b 6.0232
_cell_length_c 6.0232
_cell_volume 218.515
_citation_journal_id_ASTM JPCSAW
_cod_data_source_file Donohue_JPCSAW_1968_285.cif
_cod_data_source_block As2Si1
_cod_original_cell_volume 218.5153
_cod_original_formula_sum 'As2 Si1'
_cod_database_code 1535843

loop_
_symmetry_equiv_pos_as_xyz
x,y,z
-x+1/2,-y,z+1/2
x+1/2,-y+1/2,-z
-x,y+1/2,-z+1/2
z,x,y
-z+1/2,-x,y+1/2
z+1/2,-x+1/2,-y
-z,x+1/2,-y+1/2
y,z,x
y+1/2,-z+1/2,-x
-y,z+1/2,-x+1/2
-y+1/2,-z,x+1/2
-x,-y,-z
x-1/2,y,-z-1/2
-x-1/2,y-1/2,z
x,-y-1/2,z-1/2
-z,-x,-y
z-1/2,x,-y-1/2
-z-1/2,x-1/2,y
z,-x-1/2,y-1/2
-y,-z,-x
-y-1/2,z-1/2,x
y,-z-1/2,x-1/2
y-1/2,z,-x-1/2

loop_
_atom_site_label
_atom_site_type_symbol
_atom_site_fract_x
_atom_site_fract_y
_atom_site_fract_z
_atom_site_occupancy
_atom_site_U_iso_or_equiv
Si1 Si+4 0 0 0 1 0.0
As1 As-2 0.3842 0.3842 0.3842 1 0.0
